data_1544024
loop_
_publ_author_name
'Zhang, Ziqian'
'Li, Yi'
'He, Haihong'
'Qian, Xuhong'
'Yang, Youjun'

_publ_section_title
;
 Mild Chemotriggered Generation of a Fluorophore-Tethered Diazoalkane
 Species via Smiles Rearrangement.
;
_journal_issue 18
_journal_name_full 'Organic letters'
_journal_page_first 4674
_journal_page_last 4677
_journal_paper_doi 10.1021/acs.orglett.6b02303
_journal_volume 18
_journal_year 2016
_chemical_formula_sum 'C20 H21 N3 O4 S'
_chemical_formula_weight 399.46
_chemical_name_systematic
; 
 ? 
;
_space_group_crystal_system triclinic
_space_group_IT_number 2
_space_group_name_Hall '-P 1'
_space_group_name_H-M_alt 'P -1'
_symmetry_space_group_name_Hall '-P 1'
_symmetry_space_group_name_H-M 'P -1'
_atom_sites_solution_hydrogens geom
_audit_creation_method SHELXL-2013
_cell_angle_alpha 95.058(7)
_cell_angle_beta 91.227(8)
_cell_angle_gamma 99.386(6)
_cell_formula_units_Z 2
_cell_length_a 9.4679(10)
_cell_length_b 10.2537(11)
_cell_length_c 10.3314(12)
_cell_measurement_reflns_used 2222
_cell_measurement_temperature 296(2)
_cell_measurement_theta_max 132.470
_cell_measurement_theta_min 8.779
_cell_volume 985.05(19)
_computing_cell_refinement 'Bruker SAINT'
_computing_data_collection 'Bruker APEX2'
_computing_data_reduction 'Bruker SAINT'
_computing_molecular_graphics 'Bruker SHELXTL'
_computing_publication_material 'Bruker SHELXTL'
_computing_structure_refinement 'SHELXL-2013 (Sheldrick, 2013)'
_computing_structure_solution 'SHELXS-97 (Sheldrick, 2008)'
_diffrn_ambient_temperature 296(2)
_diffrn_measured_fraction_theta_full 0.914
_diffrn_measured_fraction_theta_max 0.952
_diffrn_measurement_device_type 'Bruker APEX-II CCD'
_diffrn_measurement_method '\f and \w scans'
_diffrn_radiation_type CuK\a
_diffrn_radiation_wavelength 1.54178
_diffrn_reflns_av_R_equivalents 0.0353
_diffrn_reflns_av_unetI/netI 0.0509
_diffrn_reflns_Laue_measured_fraction_full 0.914
_diffrn_reflns_Laue_measured_fraction_max 0.952
_diffrn_reflns_limit_h_max 11
_diffrn_reflns_limit_h_min -11
_diffrn_reflns_limit_k_max 12
_diffrn_reflns_limit_k_min -12
_diffrn_reflns_limit_l_max 10
_diffrn_reflns_limit_l_min -12
_diffrn_reflns_number 7674
_diffrn_reflns_point_group_measured_fraction_full 0.914
_diffrn_reflns_point_group_measured_fraction_max 0.952
_diffrn_reflns_theta_full 67.679
_diffrn_reflns_theta_max 65.982
_diffrn_reflns_theta_min 4.299
_exptl_absorpt_coefficient_mu 1.729
_exptl_absorpt_correction_T_max 0.7457
_exptl_absorpt_correction_T_min 0.5626
_exptl_absorpt_correction_type multi-scan
_exptl_absorpt_process_details sadabs
_exptl_crystal_colour yellow
_exptl_crystal_density_diffrn 1.347
_exptl_crystal_description prismatic
_exptl_crystal_F_000 420
_exptl_crystal_size_max 0.180
_exptl_crystal_size_mid 0.150
_exptl_crystal_size_min 0.110
_refine_diff_density_max 0.349
_refine_diff_density_min -0.418
_refine_diff_density_rms 0.079
_refine_ls_extinction_method none
_refine_ls_goodness_of_fit_ref 1.037
_refine_ls_hydrogen_treatment constr
_refine_ls_matrix_type full
_refine_ls_number_parameters 255
_refine_ls_number_reflns 3267
_refine_ls_number_restraints 0
_refine_ls_restrained_S_all 1.037
_refine_ls_R_factor_all 0.0722
_refine_ls_R_factor_gt 0.0587
_refine_ls_shift/su_max 0.015
_refine_ls_shift/su_mean 0.000
_refine_ls_structure_factor_coef Fsqd
_refine_ls_weighting_details 'w=1/[\s^2^(Fo^2^)+(0.1198P)^2^+0.1570P] where P=(Fo^2^+2Fc^2^)/3'
_refine_ls_weighting_scheme calc
_refine_ls_wR_factor_gt 0.1660
_refine_ls_wR_factor_ref 0.1862
_reflns_Friedel_coverage 0.000
_reflns_number_gt 2531
_reflns_number_total 3267
_reflns_threshold_expression 'I > 2\s(I)'
_cod_data_source_file ol6b02303_si_002.cif
_cod_data_source_block cu_dm15800_0m
_cod_depositor_comments 'Adding full bibliography for 1544024.cif.'
_cod_database_code 1544024
_shelx_space_group_comment
; 
The symmetry employed for this shelxl refinement is uniquely defined 
by the following loop, which should always be used as a source of 
symmetry information in preference to the above space-group names. 
They are only intended as comments. 
;
_shelx_estimated_absorpt_t_min 0.746
_shelx_estimated_absorpt_t_max 0.833
_shelxl_version_number 2013-4

loop_
_space_group_symop_operation_xyz
'x, y, z'
'-x, -y, -z'

loop_
_atom_site_label
_atom_site_type_symbol
_atom_site_fract_x
_atom_site_fract_y
_atom_site_fract_z
_atom_site_U_iso_or_equiv
_atom_site_adp_type
_atom_site_occupancy
_atom_site_site_symmetry_order
_atom_site_calc_flag
_atom_site_refinement_flags_posn
_atom_site_refinement_flags_adp
S1 S 1.04466(8) 0.70388(8) 0.19678(8) 0.0709(3) Uani 1 1 d . .
N1 N 0.2739(2) 0.8223(2) 0.5381(2) 0.0543(5) Uani 1 1 d . .
N2 N 0.7487(2) 0.7951(2) 0.1007(2) 0.0512(5) Uani 1 1 d . .
N3 N 0.7227(3) 0.7254(2) -0.0155(2) 0.0620(6) Uani 1 1 d . .
O1 O 0.1956(2) 1.0140(2) 0.5007(2) 0.0758(6) Uani 1 1 d . .
O2 O 0.3566(2) 0.6355(2) 0.5803(2) 0.0733(6) Uani 1 1 d . .
O3 O 0.6071(2) 0.6516(2) -0.0284(2) 0.0801(6) Uani 1 1 d . .
O4 O 1.1950(2) 0.8450(2) 0.0327(3) 0.0817(7) Uani 1 1 d . .
C1 C 0.2752(2) 0.9351(3) 0.4722(3) 0.0552(6) Uani 1 1 d . .
C2 C 0.3619(3) 0.7271(3) 0.5140(2) 0.0527(6) Uani 1 1 d . .
C3 C 0.4596(2) 0.7454(2) 0.4041(2) 0.0475(6) Uani 1 1 d . .
C4 C 0.4656(2) 0.8585(2) 0.3345(2) 0.0434(5) Uani 1 1 d . .
C5 C 0.3766(2) 0.9536(2) 0.3654(2) 0.0476(6) Uani 1 1 d . .
C6 C 0.3842(3) 1.0642(3) 0.2981(3) 0.0566(6) Uani 1 1 d . .
H6 H 0.3263 1.1272 0.3202 0.068 Uiso 1 1 calc R U
C7 C 0.4782(3) 1.0822(3) 0.1966(3) 0.0569(6) Uani 1 1 d . .
H7 H 0.4825 1.1573 0.1517 0.068 Uiso 1 1 calc R U
C8 C 0.5643(2) 0.9906(2) 0.1623(2) 0.0496(6) Uani 1 1 d . .
H8 H 0.6250 1.0029 0.0933 0.060 Uiso 1 1 calc R U
C9 C 0.5609(2) 0.8776(2) 0.2314(2) 0.0432(5) Uani 1 1 d . .
C10 C 0.6489(2) 0.7789(2) 0.2041(2) 0.0483(6) Uani 1 1 d . .
C11 C 0.6396(3) 0.6697(2) 0.2707(3) 0.0573(6) Uani 1 1 d . .
H11 H 0.6967 0.6060 0.2489 0.069 Uiso 1 1 calc R U
C12 C 0.5440(3) 0.6525(3) 0.3726(3) 0.0575(6) Uani 1 1 d . .
H12 H 0.5385 0.5779 0.4184 0.069 Uiso 1 1 calc R U
C13 C 0.8832(3) 0.8873(3) 0.1150(3) 0.0571(6) Uani 1 1 d . .
H13A H 0.8626 0.9767 0.1325 0.069 Uiso 1 1 calc R U
H13B H 0.9317 0.8835 0.0333 0.069 Uiso 1 1 calc R U
C14 C 0.9826(3) 0.8604(3) 0.2216(3) 0.0647(7) Uani 1 1 d . .
H14A H 0.9334 0.8634 0.3030 0.078 Uiso 1 1 calc R U
H14B H 1.0650 0.9309 0.2300 0.078 Uiso 1 1 calc R U
C15 C 1.1700(3) 0.7386(3) 0.0736(3) 0.0652(7) Uani 1 1 d . .
C16 C 1.2411(4) 0.6219(4) 0.0301(5) 0.0970(12) Uani 1 1 d . .
H16A H 1.2146 0.5933 -0.0594 0.145 Uiso 1 1 calc R U
H16B H 1.2109 0.5505 0.0826 0.145 Uiso 1 1 calc R U
H16C H 1.3433 0.6475 0.0392 0.145 Uiso 1 1 calc R U
C17 C 0.1714(3) 0.8001(3) 0.6432(3) 0.0650(7) Uani 1 1 d . .
H17A H 0.1522 0.8852 0.6810 0.078 Uiso 1 1 calc R U
H17B H 0.2146 0.7581 0.7110 0.078 Uiso 1 1 calc R U
C18 C 0.0320(3) 0.7145(3) 0.5959(3) 0.0690(8) Uani 1 1 d . .
H18A H 0.0508 0.6287 0.5596 0.083 Uiso 1 1 calc R U
H18B H -0.0107 0.7557 0.5272 0.083 Uiso 1 1 calc R U
C19 C -0.0722(3) 0.6948(3) 0.7040(3) 0.0705(8) Uani 1 1 d . .
H19A H -0.0281 0.6555 0.7732 0.085 Uiso 1 1 calc R U
H19B H -0.0914 0.7808 0.7391 0.085 Uiso 1 1 calc R U
C20 C -0.2115(3) 0.6079(4) 0.6610(4) 0.0851(10) Uani 1 1 d . .
H20A H -0.2553 0.6453 0.5916 0.128 Uiso 1 1 calc R U
H20B H -0.2743 0.6020 0.7328 0.128 Uiso 1 1 calc R U
H20C H -0.1941 0.5208 0.6311 0.128 Uiso 1 1 calc R U

loop_
_atom_site_aniso_label
_atom_site_aniso_U_11
_atom_site_aniso_U_22
_atom_site_aniso_U_33
_atom_site_aniso_U_23
_atom_site_aniso_U_13
_atom_site_aniso_U_12
S1 0.0560(4) 0.0812(5) 0.0826(6) 0.0243(4) 0.0158(4) 0.0212(3)
N1 0.0417(11) 0.0673(13) 0.0516(12) -0.0043(10) 0.0154(9) 0.0058(9)
N2 0.0452(11) 0.0622(12) 0.0478(11) -0.0011(9) 0.0129(9) 0.0152(9)
N3 0.0622(14) 0.0714(14) 0.0547(13) -0.0040(10) 0.0082(11) 0.0223(11)
O1 0.0564(11) 0.0868(14) 0.0888(15) -0.0057(11) 0.0249(11) 0.0305(10)
O2 0.0802(14) 0.0737(12) 0.0690(13) 0.0200(10) 0.0272(11) 0.0114(10)
O3 0.0729(14) 0.0912(15) 0.0713(14) -0.0122(11) 0.0029(11) 0.0096(12)
O4 0.0665(13) 0.0806(14) 0.1032(17) 0.0229(12) 0.0317(12) 0.0168(10)
C1 0.0379(12) 0.0667(15) 0.0582(15) -0.0094(12) 0.0067(11) 0.0077(11)
C2 0.0484(13) 0.0589(14) 0.0486(13) -0.0001(11) 0.0085(11) 0.0042(10)
C3 0.0419(12) 0.0522(13) 0.0486(13) 0.0026(10) 0.0084(10) 0.0086(9)
C4 0.0342(11) 0.0502(12) 0.0441(12) -0.0022(9) 0.0010(10) 0.0056(8)
C5 0.0362(11) 0.0538(13) 0.0523(13) -0.0041(10) 0.0030(10) 0.0106(9)
C6 0.0443(13) 0.0579(14) 0.0700(16) -0.0013(12) -0.0021(12) 0.0197(10)
C7 0.0523(14) 0.0583(14) 0.0635(16) 0.0119(12) -0.0005(13) 0.0157(11)
C8 0.0411(12) 0.0602(14) 0.0487(13) 0.0077(11) 0.0021(10) 0.0103(10)
C9 0.0348(11) 0.0509(12) 0.0438(12) 0.0003(9) 0.0025(9) 0.0086(9)
C10 0.0405(12) 0.0565(13) 0.0489(13) 0.0012(10) 0.0096(10) 0.0121(10)
C11 0.0544(14) 0.0562(14) 0.0663(16) 0.0060(12) 0.0181(13) 0.0219(11)
C12 0.0582(15) 0.0562(14) 0.0620(16) 0.0143(11) 0.0153(13) 0.0153(11)
C13 0.0468(13) 0.0622(14) 0.0641(16) 0.0041(12) 0.0169(12) 0.0128(11)
C14 0.0481(14) 0.0805(18) 0.0655(17) -0.0018(14) 0.0101(13) 0.0142(12)
C15 0.0471(14) 0.0741(18) 0.0761(19) 0.0054(14) 0.0077(14) 0.0154(12)
C16 0.076(2) 0.096(2) 0.126(3) -0.001(2) 0.020(2) 0.0379(18)
C17 0.0506(14) 0.0851(19) 0.0547(15) -0.0099(13) 0.0201(13) 0.0036(12)
C18 0.0545(16) 0.088(2) 0.0586(16) -0.0100(14) 0.0162(13) 0.0023(13)
C19 0.0522(15) 0.090(2) 0.0657(17) -0.0030(15) 0.0162(14) 0.0049(13)
C20 0.0586(18) 0.102(2) 0.088(2) -0.0050(19) 0.0162(17) -0.0032(16)

loop_
_atom_type_symbol
_atom_type_description
_atom_type_scat_dispersion_real
_atom_type_scat_dispersion_imag
_atom_type_scat_source
C C 0.0181 0.0091 'International Tables Vol C Tables 4.2.6.8 and 6.1.1.4'
H H 0.0000 0.0000 'International Tables Vol C Tables 4.2.6.8 and 6.1.1.4'
N N 0.0311 0.0180 'International Tables Vol C Tables 4.2.6.8 and 6.1.1.4'
O O 0.0492 0.0322 'International Tables Vol C Tables 4.2.6.8 and 6.1.1.4'
S S 0.3331 0.5567 'International Tables Vol C Tables 4.2.6.8 and 6.1.1.4'

loop_
_geom_angle_atom_site_label_1
_geom_angle_atom_site_label_2
_geom_angle_atom_site_label_3
_geom_angle
C15 S1 C14 100.47(14)
C1 N1 C2 125.5(2)
C1 N1 C17 118.1(2)
C2 N1 C17 116.4(2)
N3 N2 C10 121.7(2)
N3 N2 C13 115.5(2)
C10 N2 C13 122.8(2)
O3 N3 N2 115.1(2)
O1 C1 N1 121.1(2)
O1 C1 C5 121.8(3)
N1 C1 C5 117.1(2)
O2 C2 N1 120.4(2)
O2 C2 C3 123.0(2)
N1 C2 C3 116.5(2)
C12 C3 C4 120.7(2)
C12 C3 C2 119.2(2)
C4 C3 C2 120.1(2)
C5 C4 C3 120.8(2)
C5 C4 C9 118.9(2)
C3 C4 C9 120.3(2)
C6 C5 C4 120.5(2)
C6 C5 C1 119.7(2)
C4 C5 C1 119.8(2)
C5 C6 C7 120.2(2)
C5 C6 H6 119.9
C7 C6 H6 119.9
C8 C7 C6 120.9(2)
C8 C7 H7 119.6
C6 C7 H7 119.6
C7 C8 C9 120.1(2)
C7 C8 H8 119.9
C9 C8 H8 119.9
C8 C9 C4 119.4(2)
C8 C9 C10 123.8(2)
C4 C9 C10 116.8(2)
C11 C10 C9 121.9(2)
C11 C10 N2 119.4(2)
C9 C10 N2 118.7(2)
C10 C11 C12 120.3(2)
C10 C11 H11 119.8
C12 C11 H11 119.8
C3 C12 C11 119.9(2)
C3 C12 H12 120.0
C11 C12 H12 120.0
N2 C13 C14 114.0(2)
N2 C13 H13A 108.7
C14 C13 H13A 108.7
N2 C13 H13B 108.7
C14 C13 H13B 108.7
H13A C13 H13B 107.6
C13 C14 S1 114.6(2)
C13 C14 H14A 108.6
S1 C14 H14A 108.6
C13 C14 H14B 108.6
S1 C14 H14B 108.6
H14A C14 H14B 107.6
O4 C15 C16 124.7(3)
O4 C15 S1 122.3(2)
C16 C15 S1 113.0(3)
C15 C16 H16A 109.5
C15 C16 H16B 109.5
H16A C16 H16B 109.5
C15 C16 H16C 109.5
H16A C16 H16C 109.5
H16B C16 H16C 109.5
N1 C17 C18 112.5(2)
N1 C17 H17A 109.1
C18 C17 H17A 109.1
N1 C17 H17B 109.1
C18 C17 H17B 109.1
H17A C17 H17B 107.8
C17 C18 C19 111.8(2)
C17 C18 H18A 109.3
C19 C18 H18A 109.3
C17 C18 H18B 109.2
C19 C18 H18B 109.2
H18A C18 H18B 107.9
C20 C19 C18 113.4(3)
C20 C19 H19A 108.9
C18 C19 H19A 108.9
C20 C19 H19B 108.9
C18 C19 H19B 108.9
H19A C19 H19B 107.7
C19 C20 H20A 109.5
C19 C20 H20B 109.5
H20A C20 H20B 109.5
C19 C20 H20C 109.5
H20A C20 H20C 109.5
H20B C20 H20C 109.5

loop_
_geom_bond_atom_site_label_1
_geom_bond_atom_site_label_2
_geom_bond_distance
S1 C15 1.778(3)
S1 C14 1.797(3)
N1 C1 1.391(4)
N1 C2 1.393(3)
N1 C17 1.480(3)
N2 N3 1.338(3)
N2 C10 1.444(3)
N2 C13 1.453(3)
N3 O3 1.223(3)
O1 C1 1.215(3)
O2 C2 1.206(3)
O4 C15 1.194(4)
C1 C5 1.483(3)
C2 C3 1.486(3)
C3 C12 1.362(3)
C3 C4 1.411(3)
C4 C5 1.410(3)
C4 C9 1.417(3)
C5 C6 1.374(4)
C6 C7 1.395(4)
C6 H6 0.9300
C7 C8 1.369(3)
C7 H7 0.9300
C8 C9 1.410(3)
C8 H8 0.9300
C9 C10 1.425(3)
C10 C11 1.357(4)
C11 C12 1.407(4)
C11 H11 0.9300
C12 H12 0.9300
C13 C14 1.507(4)
C13 H13A 0.9700
C13 H13B 0.9700
C14 H14A 0.9700
C14 H14B 0.9700
C15 C16 1.506(4)
C16 H16A 0.9600
C16 H16B 0.9600
C16 H16C 0.9600
C17 C18 1.507(4)
C17 H17A 0.9700
C17 H17B 0.9700
C18 C19 1.511(4)
C18 H18A 0.9700
C18 H18B 0.9700
C19 C20 1.501(4)
C19 H19A 0.9700
C19 H19B 0.9700
C20 H20A 0.9600
C20 H20B 0.9600
C20 H20C 0.9600

loop_
_geom_hbond_atom_site_label_D
_geom_hbond_atom_site_label_H
_geom_hbond_atom_site_label_A
_geom_hbond_distance_DH
_geom_hbond_distance_HA
_geom_hbond_distance_DA
_geom_hbond_angle_DHA
_geom_hbond_site_symmetry_A
C16 H16C O3 0.96 2.60 3.498(4) 155.4 1_655
C13 H13B O4 0.97 2.59 3.176(3) 119.3 .
C16 H16C O3 0.96 2.60 3.498(4) 155.4 1_655
C13 H13B O4 0.97 2.59 3.176(3) 119.3 .
C13 H13B O4 0.97 2.59 3.176(3) 119.3 .
C16 H16C O3 0.96 2.60 3.498(4) 155.4 1_655

loop_
_geom_torsion_atom_site_label_1
_geom_torsion_atom_site_label_2
_geom_torsion_atom_site_label_3
_geom_torsion_atom_site_label_4
_geom_torsion
C10 N2 N3 O3 2.6(3)
C13 N2 N3 O3 -177.4(2)
C2 N1 C1 O1 -179.1(2)
C17 N1 C1 O1 0.7(4)
C2 N1 C1 C5 1.5(4)
C17 N1 C1 C5 -178.7(2)
C1 N1 C2 O2 176.9(2)
C17 N1 C2 O2 -2.9(4)
C1 N1 C2 C3 -3.2(4)
C17 N1 C2 C3 177.0(2)
O2 C2 C3 C12 2.5(4)
N1 C2 C3 C12 -177.4(2)
O2 C2 C3 C4 -176.8(2)
N1 C2 C3 C4 3.4(3)
C12 C3 C4 C5 178.9(2)
C2 C3 C4 C5 -1.8(3)
C12 C3 C4 C9 -0.6(4)
C2 C3 C4 C9 178.7(2)
C3 C4 C5 C6 179.4(2)
C9 C4 C5 C6 -1.2(3)
C3 C4 C5 C1 0.0(3)
C9 C4 C5 C1 179.5(2)
O1 C1 C5 C6 1.5(4)
N1 C1 C5 C6 -179.1(2)
O1 C1 C5 C4 -179.1(2)
N1 C1 C5 C4 0.3(3)
C4 C5 C6 C7 1.2(4)
C1 C5 C6 C7 -179.4(2)
C5 C6 C7 C8 0.0(4)
C6 C7 C8 C9 -1.3(4)
C7 C8 C9 C4 1.3(3)
C7 C8 C9 C10 -178.6(2)
C5 C4 C9 C8 -0.1(3)
C3 C4 C9 C8 179.4(2)
C5 C4 C9 C10 179.8(2)
C3 C4 C9 C10 -0.7(3)
C8 C9 C10 C11 -178.2(2)
C4 C9 C10 C11 1.9(4)
C8 C9 C10 N2 0.6(4)
C4 C9 C10 N2 -179.34(19)
N3 N2 C10 C11 75.5(3)
C13 N2 C10 C11 -104.4(3)
N3 N2 C10 C9 -103.3(3)
C13 N2 C10 C9 76.7(3)
C9 C10 C11 C12 -1.8(4)
N2 C10 C11 C12 179.4(2)
C4 C3 C12 C11 0.7(4)
C2 C3 C12 C11 -178.5(2)
C10 C11 C12 C3 0.5(4)
N3 N2 C13 C14 -120.1(2)
C10 N2 C13 C14 59.8(3)
N2 C13 C14 S1 63.8(3)
C15 S1 C14 C13 74.1(2)
C14 S1 C15 O4 1.7(3)
C14 S1 C15 C16 -179.4(2)
C1 N1 C17 C18 93.1(3)
C2 N1 C17 C18 -87.1(3)
N1 C17 C18 C19 -179.0(3)
C17 C18 C19 C20 -179.0(3)
